data_4508670
loop_
_publ_author_name
'Merz, Klaus'

_publ_section_title
;
 Substitution Effect on Crystal Packings of Iodobenzonitriles and
 Iodophenols
;
_journal_issue 7
_journal_name_full 'Crystal Growth &amp; Design'
_journal_page_first 1615
_journal_paper_doi 10.1021/cg060067j
_journal_volume 6
_journal_year 2006
_chemical_formula_sum 'C6 H5 I'
_chemical_formula_weight 204.00
_chemical_name_systematic
; 
 ? 
;
_space_group_IT_number 60
_symmetry_cell_setting orthorhombic
_symmetry_space_group_name_Hall '-P 2n 2ab'
_symmetry_space_group_name_H-M 'P b c n'
_atom_sites_solution_hydrogens geom
_atom_sites_solution_primary direct
_atom_sites_solution_secondary difmap
_audit_creation_method SHELXL-97
_cell_angle_alpha 90.00
_cell_angle_beta 90.00
_cell_angle_gamma 90.00
_cell_formula_units_Z 8
_cell_length_a 15.270(8)
_cell_length_b 11.071(6)
_cell_length_c 7.703(4)
_cell_measurement_temperature 213(2)
_cell_volume 1302.2(12)
_computing_cell_refinement 'SAINT (Siemens, 1996)'
_computing_data_collection 'SMART (Siemens, 1996)'
_computing_data_reduction 'SAINT (Siemens, 1996)'
_computing_molecular_graphics 'SHELXTL (Siemens, 1996)'
_computing_publication_material 'SHELXTL (Siemens, 1996)'
_computing_structure_refinement 'SHELXTL (Siemens, 1996)'
_computing_structure_solution 'SHELXTL (Siemens, 1996)'
_diffrn_ambient_temperature 213(2)
_diffrn_measured_fraction_theta_full 0.893
_diffrn_measured_fraction_theta_max 0.893
_diffrn_measurement_device_type 'Bruker axs CCD 1000'
_diffrn_measurement_method phi-scan
_diffrn_radiation_monochromator graphite
_diffrn_radiation_source 'fine-focus sealed tube'
_diffrn_radiation_type MoK\a
_diffrn_radiation_wavelength 0.71073
_diffrn_reflns_av_R_equivalents 0.0386
_diffrn_reflns_av_sigmaI/netI 0.0583
_diffrn_reflns_limit_h_max 11
_diffrn_reflns_limit_h_min -16
_diffrn_reflns_limit_k_max 8
_diffrn_reflns_limit_k_min -11
_diffrn_reflns_limit_l_max 7
_diffrn_reflns_limit_l_min -6
_diffrn_reflns_number 2222
_diffrn_reflns_theta_full 22.49
_diffrn_reflns_theta_max 22.49
_diffrn_reflns_theta_min 2.67
_diffrn_standards_decay_% -
_diffrn_standards_interval_count -
_diffrn_standards_interval_time -
_diffrn_standards_number -
_exptl_absorpt_coefficient_mu 4.793
_exptl_absorpt_correction_T_max 0.4473
_exptl_absorpt_correction_T_min 0.3273
_exptl_absorpt_correction_type empirical
_exptl_crystal_density_diffrn 2.081
_exptl_crystal_density_method 'not measured'
_exptl_crystal_F_000 752
_exptl_crystal_size_max 0.30
_exptl_crystal_size_mid 0.20
_exptl_crystal_size_min 0.20
_refine_diff_density_max 1.271
_refine_diff_density_min -0.792
_refine_diff_density_rms 0.175
_refine_ls_extinction_method none
_refine_ls_goodness_of_fit_ref 1.106
_refine_ls_hydrogen_treatment constr
_refine_ls_matrix_type full
_refine_ls_number_parameters 64
_refine_ls_number_reflns 765
_refine_ls_number_restraints 0
_refine_ls_restrained_S_all 1.106
_refine_ls_R_factor_all 0.0805
_refine_ls_R_factor_gt 0.0660
_refine_ls_shift/su_max 0.000
_refine_ls_shift/su_mean 0.000
_refine_ls_structure_factor_coef Fsqd
_refine_ls_weighting_details 'calc w=1/[\s^2^(Fo^2^)+(0.0702P)^2^+11.5993P] where P=(Fo^2^+2Fc^2^)/3'
_refine_ls_weighting_scheme calc
_refine_ls_wR_factor_gt 0.1666
_refine_ls_wR_factor_ref 0.1747
_reflns_number_gt 605
_reflns_number_total 765
_reflns_threshold_expression >2sigma(I)
_cod_data_source_file cg060067jsup1.cif
_cod_data_source_block ci
_cod_original_sg_symbol_H-M Pbcn
_cod_database_code 4508670

loop_
_symmetry_equiv_pos_as_xyz
'x, y, z'
'-x+1/2, -y+1/2, z+1/2'
'-x, y, -z+1/2'
'x+1/2, -y+1/2, -z'
'-x, -y, -z'
'x-1/2, y-1/2, -z-1/2'
'x, -y, z-1/2'
'-x-1/2, y-1/2, z'

loop_
_atom_site_label
_atom_site_type_symbol
_atom_site_fract_x
_atom_site_fract_y
_atom_site_fract_z
_atom_site_U_iso_or_equiv
_atom_site_adp_type
_atom_site_occupancy
_atom_site_symmetry_multiplicity
_atom_site_calc_flag
_atom_site_refinement_flags
I1 I 0.39953(7) 0.88764(11) 0.07420(17) 0.0890(7) Uani 1 1 d .
C6 C 0.2168(10) 0.7820(12) 0.100(2) 0.069(4) Uani 1 1 d .
H6A H 0.2441 0.7217 0.1664 0.083 Uiso 1 1 calc R
C1 C 0.2640(9) 0.8784(11) 0.0313(18) 0.054(3) Uani 1 1 d .
C2 C 0.2230(9) 0.9681(13) -0.0558(19) 0.063(4) Uani 1 1 d .
H2A H 0.2552 1.0357 -0.0926 0.075 Uiso 1 1 calc R
C3 C 0.1333(10) 0.9617(13) -0.092(2) 0.068(4) Uani 1 1 d .
H3A H 0.1065 1.0201 -0.1628 0.082 Uiso 1 1 calc R
C4 C 0.0847(11) 0.8676(15) -0.021(3) 0.080(5) Uani 1 1 d .
H4A H 0.0234 0.8657 -0.0339 0.096 Uiso 1 1 calc R
C5 C 0.1268(11) 0.7790(14) 0.065(3) 0.082(5) Uani 1 1 d .
H5A H 0.0942 0.7122 0.1041 0.099 Uiso 1 1 calc R

loop_
_atom_site_aniso_label
_atom_site_aniso_U_11
_atom_site_aniso_U_22
_atom_site_aniso_U_33
_atom_site_aniso_U_23
_atom_site_aniso_U_13
_atom_site_aniso_U_12
I1 0.0666(8) 0.1212(11) 0.0793(11) -0.0036(7) -0.0013(5) 0.0174(6)
C6 0.104(12) 0.052(9) 0.052(11) -0.005(7) -0.007(8) 0.017(8)
C1 0.070(8) 0.054(9) 0.037(10) -0.001(6) 0.001(6) 0.001(7)
C2 0.070(9) 0.070(10) 0.048(11) -0.001(7) 0.010(7) 0.000(7)
C3 0.081(9) 0.073(10) 0.050(11) -0.001(8) 0.007(7) 0.008(8)
C4 0.076(10) 0.088(12) 0.075(13) -0.008(10) -0.016(8) -0.012(9)
C5 0.088(11) 0.062(9) 0.098(14) -0.001(10) -0.008(9) -0.021(8)

loop_
_atom_type_symbol
_atom_type_description
_atom_type_scat_dispersion_real
_atom_type_scat_dispersion_imag
_atom_type_scat_source
C C 0.0033 0.0016 'International Tables Vol C Tables 4.2.6.8 and 6.1.1.4'
H H 0.0000 0.0000 'International Tables Vol C Tables 4.2.6.8 and 6.1.1.4'
I I -0.4742 1.8119 'International Tables Vol C Tables 4.2.6.8 and 6.1.1.4'

loop_
_geom_angle_atom_site_label_1
_geom_angle_atom_site_label_2
_geom_angle_atom_site_label_3
_geom_angle
C1 C6 C5 117.0(14)
C2 C1 C6 120.8(13)
C2 C1 I1 119.9(10)
C6 C1 I1 119.2(10)
C1 C2 C3 121.0(13)
C4 C3 C2 118.9(15)
C5 C4 C3 118.9(16)
C4 C5 C6 123.0(15)

loop_
_geom_bond_atom_site_label_1
_geom_bond_atom_site_label_2
_geom_bond_distance
I1 C1 2.099(13)
C6 C1 1.391(19)
C6 C5 1.40(2)
C1 C2 1.352(19)
C2 C3 1.40(2)
C3 C4 1.39(2)
C4 C5 1.35(2)
